data_1502921
loop_
_publ_author_name
'Kim, Min'
'Chang, Sukbok'

_publ_section_title
;
 Rhodium(NHC)-catalyzed amination of aryl bromides.
;
_journal_issue 7
_journal_name_full 'Organic letters'
_journal_page_first 1640
_journal_page_last 1643
_journal_paper_doi 10.1021/ol100437j
_journal_volume 12
_journal_year 2010
_chemical_formula_sum 'C17 H28 Cl N2 Rh'
_chemical_formula_weight 398.77
_chemical_name_common complex4
_chemical_name_systematic
; 
 complex4 
;
_space_group_IT_number 61
_symmetry_cell_setting orthorhombic
_symmetry_space_group_name_Hall '-P 2ac 2ab'
_symmetry_space_group_name_H-M 'P b c a'
_atom_sites_solution_hydrogens geom
_atom_sites_solution_primary direct
_atom_sites_solution_secondary difmap
_audit_creation_method SHELXL-97
_cell_angle_alpha 90.00
_cell_angle_beta 90.00
_cell_angle_gamma 90.00
_cell_formula_units_Z 8
_cell_length_a 10.7478(2)
_cell_length_b 12.6636(3)
_cell_length_c 26.7573(6)
_cell_measurement_reflns_used 7998
_cell_measurement_temperature 296(2)
_cell_measurement_theta_max 28.61
_cell_measurement_theta_min 2.43
_cell_volume 3641.82(14)
_computing_cell_refinement 'Bruker SMART'
_computing_data_collection 'Bruker SMART'
_computing_data_reduction 'Bruker SAINT'
_computing_molecular_graphics 'Bruker SHELXTL'
_computing_publication_material 'Bruker SHELXTL'
_computing_structure_refinement 'SHELXL-97 (Sheldrick, 1997)'
_computing_structure_solution 'SHELXS-97 (Sheldrick, 1990)'
_diffrn_ambient_temperature 296(2)
_diffrn_measured_fraction_theta_full 0.826
_diffrn_measured_fraction_theta_max 0.826
_diffrn_measurement_device_type 'CCD area detector'
_diffrn_measurement_method 'phi and omega scans'
_diffrn_radiation_monochromator graphite
_diffrn_radiation_source 'fine-focus sealed tube'
_diffrn_radiation_type MoK\a
_diffrn_radiation_wavelength 0.71073
_diffrn_reflns_av_R_equivalents 0.0235
_diffrn_reflns_av_sigmaI/netI 0.0224
_diffrn_reflns_limit_h_max 13
_diffrn_reflns_limit_h_min -14
_diffrn_reflns_limit_k_max 14
_diffrn_reflns_limit_k_min -16
_diffrn_reflns_limit_l_max 28
_diffrn_reflns_limit_l_min -34
_diffrn_reflns_number 16292
_diffrn_reflns_theta_full 28.81
_diffrn_reflns_theta_max 28.81
_diffrn_reflns_theta_min 2.43
_exptl_absorpt_coefficient_mu 1.081
_exptl_absorpt_correction_type none
_exptl_crystal_colour yellow
_exptl_crystal_density_diffrn 1.455
_exptl_crystal_density_meas 0
_exptl_crystal_density_method 'not measured'
_exptl_crystal_description platy
_exptl_crystal_F_000 1648
_exptl_crystal_size_max 0.9
_exptl_crystal_size_mid 0.75
_exptl_crystal_size_min 0.6
_refine_diff_density_max 0.721
_refine_diff_density_min -0.522
_refine_diff_density_rms 0.077
_refine_ls_extinction_method none
_refine_ls_goodness_of_fit_ref 1.091
_refine_ls_hydrogen_treatment mixed
_refine_ls_matrix_type full
_refine_ls_number_parameters 194
_refine_ls_number_reflns 3930
_refine_ls_number_restraints 0
_refine_ls_restrained_S_all 1.091
_refine_ls_R_factor_all 0.0350
_refine_ls_R_factor_gt 0.0287
_refine_ls_shift/su_max 0.002
_refine_ls_shift/su_mean 0.000
_refine_ls_structure_factor_coef Fsqd
_refine_ls_weighting_details 'calc w=1/[\s^2^(Fo^2^)+(0.0220P)^2^+6.4284P] where P=(Fo^2^+2Fc^2^)/3'
_refine_ls_weighting_scheme calc
_refine_ls_wR_factor_gt 0.0645
_refine_ls_wR_factor_ref 0.0668
_reflns_number_gt 3394
_reflns_number_total 3930
_reflns_threshold_expression >2sigma(I)
_cod_data_source_file ol100437j_si_002.cif
_cod_data_source_block complex4
_cod_depositor_comments
;
The following automatic conversions were performed:

'_symmetry_cell_setting' value 'Orthorhombic' changed to
'orthorhombic' according to
/home/saulius/struct/CIF-dictionaries/cif_core.dic dictionary named
'cif_core.dic' version 2.4.2 from 2011-04-26.

Automatic conversion script
Id: cif_fix_values 1715 2011-07-08 13:25:40Z adriana 
;
_cod_original_sg_symbol_H-M Pbca
_cod_database_code 1502921

loop_
_symmetry_equiv_pos_as_xyz
'x, y, z'
'-x+1/2, -y, z+1/2'
'-x, y+1/2, -z+1/2'
'x+1/2, -y+1/2, -z'
'-x, -y, -z'
'x-1/2, y, -z-1/2'
'x, -y-1/2, z-1/2'
'-x-1/2, y-1/2, z'

loop_
_atom_site_label
_atom_site_type_symbol
_atom_site_fract_x
_atom_site_fract_y
_atom_site_fract_z
_atom_site_U_iso_or_equiv
_atom_site_adp_type
_atom_site_occupancy
_atom_site_symmetry_multiplicity
_atom_site_calc_flag
_atom_site_refinement_flags
Rh Rh 0.048629(15) 0.772959(14) 0.375858(8) 0.01259(6) Uani 1 1 d .
Cl Cl -0.11327(5) 0.84697(5) 0.32597(3) 0.01926(14) Uani 1 1 d .
N1 N 0.05566(17) 0.58981(16) 0.30302(9) 0.0140(4) Uani 1 1 d .
C14 C 0.0446(2) 0.91070(19) 0.42578(11) 0.0181(5) Uani 1 1 d .
H13 H -0.0369 0.9241 0.4161 0.022 Uiso 1 1 calc R
N2 N -0.06705(17) 0.55358(16) 0.36396(9) 0.0136(4) Uani 1 1 d .
C3 C -0.0690(2) 0.46727(19) 0.33211(11) 0.0156(5) Uani 1 1 d .
H3 H -0.1151 0.4057 0.3363 0.019 Uiso 1 1 calc R
C7 C 0.1363(2) 0.6501(2) 0.26857(11) 0.0173(5) Uani 1 1 d .
H7 H 0.1680 0.7116 0.2868 0.021 Uiso 1 1 calc R
C5 C -0.2750(2) 0.6072(2) 0.39084(11) 0.0198(6) Uani 1 1 d .
H5A H -0.2660 0.6721 0.3727 0.030 Uiso 1 1 calc R
H5B H -0.3272 0.6187 0.4195 0.030 Uiso 1 1 calc R
H5C H -0.3123 0.5549 0.3696 0.030 Uiso 1 1 calc R
C2 C 0.0084(2) 0.48941(19) 0.29390(11) 0.0159(5) Uani 1 1 d .
H2 H 0.0267 0.4461 0.2668 0.019 Uiso 1 1 calc R
C1 C 0.0097(2) 0.63027(18) 0.34599(10) 0.0133(5) Uani 1 1 d .
C4 C -0.1475(2) 0.5690(2) 0.40797(10) 0.0161(5) Uani 1 1 d .
H4 H -0.1103 0.6243 0.4288 0.019 Uiso 1 1 calc R
C8 C 0.0616(2) 0.6906(2) 0.22441(12) 0.0250(6) Uani 1 1 d .
H8A H 0.0306 0.6319 0.2054 0.038 Uiso 1 1 calc R
H8B H 0.1139 0.7335 0.2036 0.038 Uiso 1 1 calc R
H8C H -0.0071 0.7321 0.2363 0.038 Uiso 1 1 calc R
C9 C 0.2472(2) 0.5844(2) 0.25259(11) 0.0219(6) Uani 1 1 d .
H9A H 0.2917 0.5609 0.2816 0.033 Uiso 1 1 calc R
H9B H 0.3013 0.6264 0.2321 0.033 Uiso 1 1 calc R
H9C H 0.2189 0.5243 0.2339 0.033 Uiso 1 1 calc R
C10 C 0.2280(2) 0.7194(2) 0.39470(12) 0.0199(6) Uani 1 1 d .
H21 H 0.2206 0.6697 0.3693 0.024 Uiso 1 1 calc R
C6 C -0.1539(3) 0.4683(2) 0.43894(12) 0.0255(7) Uani 1 1 d .
H15A H -0.1970 0.4147 0.4204 0.038 Uiso 1 1 calc R
H15B H -0.1977 0.4822 0.4695 0.038 Uiso 1 1 calc R
H15C H -0.0711 0.4446 0.4464 0.038 Uiso 1 1 calc R
C15 C 0.1359(2) 0.92860(19) 0.39097(12) 0.0201(6) Uani 1 1 d .
H20 H 0.1115 0.9497 0.3592 0.024 Uiso 1 1 calc R
C11 C 0.1501(2) 0.70664(19) 0.43608(11) 0.0187(6) Uani 1 1 d .
H22 H 0.0926 0.6517 0.4357 0.022 Uiso 1 1 calc R
C12 C 0.1545(3) 0.7781(2) 0.48183(12) 0.0254(6) Uani 1 1 d .
H17A H 0.2385 0.8048 0.4859 0.031 Uiso 1 1 calc R
H17B H 0.1344 0.7368 0.5113 0.031 Uiso 1 1 calc R
C17 C 0.3230(2) 0.8059(2) 0.38721(13) 0.0275(7) Uani 1 1 d .
H18A H 0.3489 0.8062 0.3525 0.033 Uiso 1 1 calc R
H18B H 0.3956 0.7904 0.4074 0.033 Uiso 1 1 calc R
C13 C 0.0643(3) 0.8714(2) 0.47821(12) 0.0250(6) Uani 1 1 d .
H16A H -0.0153 0.8503 0.4920 0.030 Uiso 1 1 calc R
H16B H 0.0960 0.9289 0.4985 0.030 Uiso 1 1 calc R
C16 C 0.2744(2) 0.9163(2) 0.40098(13) 0.0264(7) Uani 1 1 d .
H19A H 0.2904 0.9293 0.4361 0.032 Uiso 1 1 calc R
H19B H 0.3196 0.9688 0.3818 0.032 Uiso 1 1 calc R

loop_
_atom_site_aniso_label
_atom_site_aniso_U_11
_atom_site_aniso_U_22
_atom_site_aniso_U_33
_atom_site_aniso_U_23
_atom_site_aniso_U_13
_atom_site_aniso_U_12
Rh 0.01485(9) 0.00882(10) 0.01411(13) -0.00040(8) -0.00004(7) 0.00034(6)
Cl 0.0209(3) 0.0163(3) 0.0206(4) 0.0001(3) -0.0032(2) 0.0050(2)
N1 0.0128(9) 0.0119(10) 0.0174(14) -0.0001(8) 0.0020(8) -0.0007(7)
C14 0.0242(12) 0.0132(12) 0.0168(17) -0.0048(10) -0.0045(10) 0.0023(9)
N2 0.0152(9) 0.0119(10) 0.0137(14) -0.0003(8) 0.0010(7) -0.0004(7)
C3 0.0169(11) 0.0106(11) 0.0193(17) -0.0006(10) -0.0016(9) -0.0009(8)
C7 0.0177(11) 0.0150(12) 0.0193(17) -0.0003(10) 0.0059(9) -0.0037(9)
C5 0.0169(11) 0.0218(13) 0.0206(17) -0.0009(11) 0.0045(10) 0.0007(9)
C2 0.0173(11) 0.0120(12) 0.0184(17) -0.0042(10) -0.0007(9) 0.0016(9)
C1 0.0139(10) 0.0109(11) 0.0152(16) 0.0013(10) 0.0002(9) 0.0011(8)
C4 0.0184(11) 0.0163(12) 0.0136(17) -0.0008(10) 0.0030(9) -0.0021(9)
C8 0.0256(13) 0.0237(14) 0.026(2) 0.0063(12) 0.0078(11) 0.0048(10)
C9 0.0162(11) 0.0268(14) 0.0228(17) -0.0008(12) 0.0042(10) 0.0004(10)
C10 0.0176(11) 0.0144(12) 0.0276(18) -0.0044(11) -0.0057(10) 0.0003(9)
C6 0.0302(14) 0.0255(15) 0.021(2) 0.0088(12) 0.0058(11) 0.0015(11)
C15 0.0270(13) 0.0106(12) 0.0226(18) -0.0020(10) -0.0026(11) -0.0010(9)
C11 0.0218(12) 0.0101(12) 0.0242(19) -0.0004(10) -0.0055(10) -0.0002(9)
C12 0.0369(15) 0.0199(14) 0.0195(19) -0.0010(12) -0.0068(12) 0.0051(11)
C17 0.0187(12) 0.0195(14) 0.044(2) -0.0038(13) -0.0005(11) -0.0024(10)
C13 0.0333(14) 0.0193(14) 0.022(2) -0.0044(12) -0.0037(11) 0.0058(11)
C16 0.0247(13) 0.0155(13) 0.039(2) -0.0035(12) 0.0010(12) -0.0058(10)

loop_
_atom_type_symbol
_atom_type_description
_atom_type_scat_dispersion_real
_atom_type_scat_dispersion_imag
_atom_type_scat_source
C C 0.0033 0.0016 'International Tables Vol C Tables 4.2.6.8 and 6.1.1.4'
H H 0.0000 0.0000 'International Tables Vol C Tables 4.2.6.8 and 6.1.1.4'
N N 0.0061 0.0033 'International Tables Vol C Tables 4.2.6.8 and 6.1.1.4'
Rh Rh -1.1178 0.9187 'International Tables Vol C Tables 4.2.6.8 and 6.1.1.4'
Cl Cl 0.1484 0.1585 'International Tables Vol C Tables 4.2.6.8 and 6.1.1.4'

loop_
_geom_angle_atom_site_label_1
_geom_angle_atom_site_label_2
_geom_angle_atom_site_label_3
_geom_angle
C1 Rh C10 89.78(9)
C1 Rh C11 93.04(10)
C10 Rh C11 38.64(11)
C1 Rh C14 161.21(10)
C10 Rh C14 97.37(10)
C11 Rh C14 82.10(10)
C1 Rh C15 162.55(10)
C10 Rh C15 81.70(10)
C11 Rh C15 89.77(10)
C14 Rh C15 36.17(10)
C1 Rh Cl 88.79(7)
C10 Rh Cl 158.27(9)
C11 Rh Cl 163.09(8)
C14 Rh Cl 90.80(7)
C15 Rh Cl 93.52(7)
C1 N1 C2 111.2(2)
C1 N1 C7 123.3(2)
C2 N1 C7 125.2(2)
C15 C14 C13 126.0(2)
C15 C14 Rh 72.81(16)
C13 C14 Rh 107.54(17)
C1 N2 C3 110.8(2)
C1 N2 C4 122.9(2)
C3 N2 C4 125.9(2)
C2 C3 N2 107.0(2)
N1 C7 C9 110.7(2)
N1 C7 C8 110.5(2)
C9 C7 C8 112.5(2)
C3 C2 N1 106.4(2)
N1 C1 N2 104.6(2)
N1 C1 Rh 126.85(17)
N2 C1 Rh 128.59(19)
N2 C4 C6 110.6(2)
N2 C4 C5 109.2(2)
C6 C4 C5 112.9(2)
C11 C10 C17 126.4(3)
C11 C10 Rh 71.24(14)
C17 C10 Rh 110.70(18)
C14 C15 C16 124.3(3)
C14 C15 Rh 71.02(15)
C16 C15 Rh 110.76(17)
C10 C11 C12 123.4(2)
C10 C11 Rh 70.12(15)
C12 C11 Rh 113.07(17)
C11 C12 C13 112.8(2)
C10 C17 C16 113.5(2)
C14 C13 C12 113.8(2)
C15 C16 C17 112.6(2)

loop_
_geom_bond_atom_site_label_1
_geom_bond_atom_site_label_2
_geom_bond_distance
Rh C1 2.020(2)
Rh C10 2.105(2)
Rh C11 2.119(3)
Rh C14 2.197(3)
Rh C15 2.220(2)
Rh Cl 2.3850(6)
N1 C1 1.352(3)
N1 C2 1.390(3)
N1 C7 1.478(3)
C14 C15 1.371(4)
C14 C13 1.504(4)
N2 C1 1.362(3)
N2 C3 1.386(3)
N2 C4 1.474(3)
C3 C2 1.348(4)
C7 C9 1.515(3)
C7 C8 1.518(4)
C5 C4 1.525(3)
C4 C6 1.522(4)
C10 C11 1.397(4)
C10 C17 1.511(4)
C15 C16 1.521(4)
C11 C12 1.523(4)
C12 C13 1.531(4)
C17 C16 1.537(4)
